data_7013516
loop_
_publ_author_name
'Steel, Peter J.'
'Sumby, Christopher J.'

_publ_section_title
;
 Coordination chemistry of di-2-pyridylmethane and related bridging
 ligands with silver(i), copper(ii), palladium(ii) and zinc(ii)
;
_journal_issue 23
_journal_name_full 'Dalton Transactions'
_journal_page_first 4505
_journal_paper_doi 10.1039/b309479k
_journal_year 2003
_chemical_formula_sum 'C11 H10 Ag N3 O3'
_chemical_formula_weight 340.09
_chemical_name_systematic
;
?
;
_space_group_IT_number 13
_symmetry_cell_setting monoclinic
_symmetry_space_group_name_Hall '-P 2yc'
_symmetry_space_group_name_H-M 'P 1 2/c 1'
_atom_sites_solution_hydrogens geom
_atom_sites_solution_primary direct
_atom_sites_solution_secondary difmap
_audit_creation_method SHELXL-97
_cell_angle_alpha 90.00
_cell_angle_beta 93.762(10)
_cell_angle_gamma 90.00
_cell_formula_units_Z 2
_cell_length_a 5.477(3)
_cell_length_b 8.370(5)
_cell_length_c 12.711(7)
_cell_measurement_reflns_used 2336
_cell_measurement_temperature 168(2)
_cell_measurement_theta_max 26.12
_cell_measurement_theta_min 2.43
_cell_volume 581.4(6)
_computing_cell_refinement 'Bruker SMART'
_computing_data_collection 'Bruker SMART'
_computing_data_reduction 'Bruker SAINT'
_computing_molecular_graphics 'Bruker SHELXTL'
_computing_publication_material 'Bruker SHELXTL'
_computing_structure_refinement 'SHELXL-97 (Sheldrick, 1997)'
_computing_structure_solution 'SHELXS-97 (Sheldrick, 1990)'
_diffrn_ambient_temperature 168(2)
_diffrn_measured_fraction_theta_full 0.973
_diffrn_measured_fraction_theta_max 0.973
_diffrn_measurement_device_type 'CCD area detector'
_diffrn_measurement_method 'phi and omega scans'
_diffrn_radiation_monochromator graphite
_diffrn_radiation_source 'fine-focus sealed tube'
_diffrn_radiation_type MoK\a
_diffrn_radiation_wavelength 0.71073
_diffrn_reflns_av_R_equivalents 0.0346
_diffrn_reflns_av_sigmaI/netI 0.0313
_diffrn_reflns_limit_h_max 6
_diffrn_reflns_limit_h_min -6
_diffrn_reflns_limit_k_max 10
_diffrn_reflns_limit_k_min -10
_diffrn_reflns_limit_l_max 8
_diffrn_reflns_limit_l_min -15
_diffrn_reflns_number 4893
_diffrn_reflns_theta_full 26.47
_diffrn_reflns_theta_max 26.47
_diffrn_reflns_theta_min 2.43
_exptl_absorpt_coefficient_mu 1.737
_exptl_absorpt_correction_T_max 1.000000
_exptl_absorpt_correction_T_min 0.613267
_exptl_absorpt_correction_type multi-scan
_exptl_absorpt_process_details 'Blessing, Acta Cryst. (1995) A51 33-38'
_exptl_crystal_colour colourless
_exptl_crystal_density_diffrn 1.942
_exptl_crystal_density_method 'not measured'
_exptl_crystal_description rod
_exptl_crystal_F_000 336
_exptl_crystal_size_max 0.55
_exptl_crystal_size_mid 0.21
_exptl_crystal_size_min 0.08
_refine_diff_density_max 1.719
_refine_diff_density_min -1.722
_refine_diff_density_rms 0.211
_refine_ls_extinction_method none
_refine_ls_goodness_of_fit_ref 0.978
_refine_ls_hydrogen_treatment mixed
_refine_ls_matrix_type full
_refine_ls_number_parameters 84
_refine_ls_number_reflns 1175
_refine_ls_number_restraints 0
_refine_ls_restrained_S_all 0.978
_refine_ls_R_factor_all 0.0656
_refine_ls_R_factor_gt 0.0504
_refine_ls_shift/su_max 0.000
_refine_ls_shift/su_mean 0.000
_refine_ls_structure_factor_coef Fsqd
_refine_ls_weighting_details 'calc w=1/[\s^2^(Fo^2^)+(0.1019P)^2^+0.0000P] where P=(Fo^2^+2Fc^2^)/3'
_refine_ls_weighting_scheme calc
_refine_ls_wR_factor_gt 0.1262
_refine_ls_wR_factor_ref 0.1332
_reflns_number_gt 861
_reflns_number_total 1175
_reflns_threshold_expression >2sigma(I)
_cod_data_source_file b309479k.txt
_cod_data_source_block Compound-7
_cod_depositor_comments
;
The following automatic conversions were performed:
'_symmetry_cell_setting' value 'Monoclinic' changed to 'monoclinic'
according to '/home/saulius/struct/CIF-dictionaries/cif_core.dic'
dictionary named 'cif_core.dic' version 2.4.1 from 2010-06-29.

Automatic conversion script
Id: cif_fix_enum 1527 2010-12-29 10:47:43Z saulius 
;
_cod_original_cell_volume 581.5(6)
_cod_original_sg_symbol_H-M P2/c
_cod_database_code 7013516

loop_
_symmetry_equiv_pos_as_xyz
'x, y, z'
'-x, y, -z+1/2'
'-x, -y, -z'
'x, -y, z-1/2'

loop_
_atom_site_label
_atom_site_type_symbol
_atom_site_fract_x
_atom_site_fract_y
_atom_site_fract_z
_atom_site_U_iso_or_equiv
_atom_site_adp_type
_atom_site_occupancy
_atom_site_symmetry_multiplicity
_atom_site_calc_flag
_atom_site_refinement_flags
_atom_site_disorder_assembly
_atom_site_disorder_group
Ag1 Ag 1.0000 0.24619(6) 0.2500 0.0300(3) Uani 1 2 d S . .
C1 C 0.5000 0.4824(9) 0.2500 0.0287(16) Uani 1 2 d S . .
H1A H 0.3583 0.5501 0.2485 0.034 Uiso 1 1 d R . .
N11 N 0.6810(9) 0.2859(5) 0.1342(4) 0.0251(10) Uani 1 1 d . . .
C12 C 0.4902(9) 0.3827(6) 0.1496(3) 0.0238(11) Uani 1 1 d . . .
C13 C 0.2911(9) 0.3932(6) 0.0762(4) 0.0277(11) Uani 1 1 d . . .
H13A H 0.1572 0.4610 0.0890 0.033 Uiso 1 1 calc R . .
C14 C 0.2891(11) 0.3030(7) -0.0169(4) 0.0302(12) Uani 1 1 d . . .
H14A H 0.1536 0.3075 -0.0675 0.036 Uiso 1 1 calc R . .
C15 C 0.4897(11) 0.2069(7) -0.0334(5) 0.0315(13) Uani 1 1 d . . .
H15A H 0.4957 0.1471 -0.0967 0.038 Uiso 1 1 calc R . .
C16 C 0.6802(10) 0.1991(7) 0.0431(4) 0.0288(12) Uani 1 1 d . . .
H16A H 0.8151 0.1311 0.0320 0.035 Uiso 1 1 calc R . .
N21 N 1.0000 -0.1161(8) 0.2500 0.0347(16) Uani 1 2 d S . .
O22 O 0.9191(9) -0.0397(5) 0.3256(3) 0.0480(11) Uani 1 1 d . . .
O23 O 1.0000 -0.2664(6) 0.2500 0.0464(18) Uani 1 2 d S . .

loop_
_atom_site_aniso_label
_atom_site_aniso_U_11
_atom_site_aniso_U_22
_atom_site_aniso_U_33
_atom_site_aniso_U_23
_atom_site_aniso_U_13
_atom_site_aniso_U_12
Ag1 0.0281(4) 0.0361(4) 0.0241(4) 0.000 -0.0113(2) 0.000
C1 0.036(4) 0.024(4) 0.026(4) 0.000 -0.001(3) 0.000
N11 0.024(2) 0.034(2) 0.016(2) -0.0006(16) -0.0072(18) -0.0017(17)
C12 0.032(3) 0.025(2) 0.014(2) 0.0038(18) -0.005(2) -0.001(2)
C13 0.027(3) 0.033(3) 0.023(3) 0.007(2) -0.003(2) 0.001(2)
C14 0.027(3) 0.043(3) 0.020(3) 0.005(2) -0.010(2) -0.007(2)
C15 0.037(3) 0.034(3) 0.023(3) 0.001(2) -0.007(3) -0.007(2)
C16 0.030(3) 0.034(3) 0.022(3) -0.004(2) -0.004(2) 0.000(2)
N21 0.041(4) 0.037(4) 0.024(3) 0.000 -0.017(3) 0.000
O22 0.070(3) 0.043(2) 0.031(2) -0.0029(18) 0.006(2) -0.007(2)
O23 0.055(4) 0.035(4) 0.045(4) 0.000 -0.026(3) 0.000

loop_
_atom_type_symbol
_atom_type_description
_atom_type_scat_dispersion_real
_atom_type_scat_dispersion_imag
_atom_type_scat_source
C C 0.0033 0.0016 'International Tables Vol C Tables 4.2.6.8 and 6.1.1.4'
H H 0.0000 0.0000 'International Tables Vol C Tables 4.2.6.8 and 6.1.1.4'
N N 0.0061 0.0033 'International Tables Vol C Tables 4.2.6.8 and 6.1.1.4'
O O 0.0106 0.0060 'International Tables Vol C Tables 4.2.6.8 and 6.1.1.4'
Ag Ag -0.8971 1.1015 'International Tables Vol C Tables 4.2.6.8 and 6.1.1.4'

loop_
_geom_angle_atom_site_label_1
_geom_angle_atom_site_label_2
_geom_angle_atom_site_label_3
_geom_angle
_geom_angle_site_symmetry_1
_geom_angle_site_symmetry_3
_geom_angle_publ_flag
N11 Ag1 N11 162.9(2) . 2_755 ?
C12 C1 C12 113.5(6) . 2_655 ?
C12 N11 C16 118.9(5) . . ?
C12 N11 Ag1 125.0(3) . . ?
C16 N11 Ag1 116.0(4) . . ?
N11 C12 C13 121.5(5) . . ?
N11 C12 C1 117.8(4) . . ?
C13 C12 C1 120.7(4) . . ?
C12 C13 C14 119.6(5) . . ?
C15 C14 C13 118.4(5) . . ?
C16 C15 C14 119.4(5) . . ?
N11 C16 C15 122.1(5) . . ?
O23 N21 O22 120.5(3) . . ?
O23 N21 O22 120.5(3) . 2_755 ?
O22 N21 O22 119.0(7) . 2_755 ?

loop_
_geom_bond_atom_site_label_1
_geom_bond_atom_site_label_2
_geom_bond_distance
_geom_bond_site_symmetry_2
_geom_bond_publ_flag
Ag1 N11 2.234(5) . ?
Ag1 N11 2.234(5) 2_755 ?
C1 C12 1.523(6) . ?
C1 C12 1.523(6) 2_655 ?
N11 C12 1.347(6) . ?
N11 C16 1.367(7) . ?
C12 C13 1.391(7) . ?
C13 C14 1.403(8) . ?
C14 C15 1.388(10) . ?
C15 C16 1.380(8) . ?
N21 O23 1.259(7) . ?
N21 O22 1.259(5) . ?
N21 O22 1.259(5) 2_755 ?

loop_
_geom_torsion_atom_site_label_1
_geom_torsion_atom_site_label_2
_geom_torsion_atom_site_label_3
_geom_torsion_atom_site_label_4
_geom_torsion
_geom_torsion_site_symmetry_1
_geom_torsion_site_symmetry_2
_geom_torsion_site_symmetry_3
_geom_torsion_site_symmetry_4
_geom_torsion_publ_flag
N11 Ag1 N11 C12 -50.4(4) 2_755 . . . ?
N11 Ag1 N11 C16 132.2(4) 2_755 . . . ?
C16 N11 C12 C13 1.5(7) . . . . ?
Ag1 N11 C12 C13 -175.9(4) . . . . ?
C16 N11 C12 C1 -177.9(5) . . . . ?
Ag1 N11 C12 C1 4.7(6) . . . . ?
C12 C1 C12 N11 -62.1(4) 2_655 . . . ?
C12 C1 C12 C13 118.5(5) 2_655 . . . ?
N11 C12 C13 C14 -0.9(7) . . . . ?
C1 C12 C13 C14 178.4(5) . . . . ?
C12 C13 C14 C15 -0.9(8) . . . . ?
C13 C14 C15 C16 2.0(8) . . . . ?
C12 N11 C16 C15 -0.3(8) . . . . ?
Ag1 N11 C16 C15 177.3(4) . . . . ?
C14 C15 C16 N11 -1.5(9) . . . . ?
